data_4084264
loop_
_publ_author_name
'Gurnham, Joanna'
'Gambarotta, Sandro'
'Korobkov, Ilia'
'Jasinska-Walc, Lidia'
'Duchateau, Robbert'

_publ_section_title
;
 Chromium-Catalyzed CO2--Epoxide Copolymerization
;
_journal_issue 17
_journal_name_full Organometallics
_journal_page_first 4401
_journal_paper_doi 10.1021/om5005644
_journal_volume 33
_journal_year 2014
_chemical_formula_sum 'C22 H38 Cl4 Cr2 N4 Zn2'
_chemical_formula_weight 735.10
_chemical_name_systematic
; 
 ? 
;
_space_group_IT_number 14
_symmetry_cell_setting monoclinic
_symmetry_space_group_name_Hall '-P 2yn'
_symmetry_space_group_name_H-M 'P 1 21/n 1'
_atom_sites_solution_hydrogens geom
_atom_sites_solution_primary direct
_atom_sites_solution_secondary difmap
_audit_creation_method SHELXL-97
_cell_angle_alpha 90.00
_cell_angle_beta 93.596(2)
_cell_angle_gamma 90.00
_cell_formula_units_Z 2
_cell_length_a 11.0631(4)
_cell_length_b 11.8885(5)
_cell_length_c 11.2893(5)
_cell_measurement_reflns_used 9882
_cell_measurement_temperature 200(2)
_cell_measurement_theta_max 28.31
_cell_measurement_theta_min 2.52
_cell_volume 1481.89(11)
_computing_cell_refinement 'APEX II, Bruker (2009)'
_computing_data_collection 'APEX II, Bruker (2009)'
_computing_data_reduction 'XPREP, Bruker (2009)'
_computing_molecular_graphics 'SHELXTL, Bruker (2004)'
_computing_publication_material 'SHELXTL, Bruker (2004)'
_computing_structure_refinement 'SHELXL-97 (Sheldrick, 2008)'
_computing_structure_solution 'SHELXS-97 (Sheldrick, 2008)'
_diffrn_ambient_temperature 200(2)
_diffrn_measured_fraction_theta_full 0.984
_diffrn_measured_fraction_theta_max 0.984
_diffrn_measurement_device_type 'Bruker APEX-II CCD'
_diffrn_measurement_method '\f and \w scans'
_diffrn_radiation_monochromator graphite
_diffrn_radiation_source 'fine-focus sealed tube'
_diffrn_radiation_type MoK\a
_diffrn_radiation_wavelength 0.71073
_diffrn_reflns_av_R_equivalents 0.0149
_diffrn_reflns_av_sigmaI/netI 0.0099
_diffrn_reflns_limit_h_max 14
_diffrn_reflns_limit_h_min -14
_diffrn_reflns_limit_k_max 15
_diffrn_reflns_limit_k_min -15
_diffrn_reflns_limit_l_max 13
_diffrn_reflns_limit_l_min -15
_diffrn_reflns_number 20094
_diffrn_reflns_theta_full 28.32
_diffrn_reflns_theta_max 28.32
_diffrn_reflns_theta_min 2.49
_exptl_absorpt_coefficient_mu 2.692
_exptl_absorpt_correction_T_max 0.6726
_exptl_absorpt_correction_T_min 0.5643
_exptl_absorpt_correction_type multi-scan
_exptl_absorpt_process_details 'SADABS, Bruker (2003)'
_exptl_crystal_colour green
_exptl_crystal_density_diffrn 1.647
_exptl_crystal_density_meas ?
_exptl_crystal_density_method 'not measured'
_exptl_crystal_description block
_exptl_crystal_F_000 748
_exptl_crystal_size_max 0.24
_exptl_crystal_size_mid 0.18
_exptl_crystal_size_min 0.16
_refine_diff_density_max 0.312
_refine_diff_density_min -0.262
_refine_diff_density_rms 0.044
_refine_ls_extinction_method none
_refine_ls_goodness_of_fit_ref 1.003
_refine_ls_hydrogen_treatment constr
_refine_ls_matrix_type full
_refine_ls_number_parameters 154
_refine_ls_number_reflns 3630
_refine_ls_number_restraints 0
_refine_ls_restrained_S_all 1.003
_refine_ls_R_factor_all 0.0173
_refine_ls_R_factor_gt 0.0157
_refine_ls_shift/su_max 0.001
_refine_ls_shift/su_mean 0.000
_refine_ls_structure_factor_coef Fsqd
_refine_ls_weighting_details 'calc w=1/[\s^2^(Fo^2^)+(0.0298P)^2^+0.3237P] where P=(Fo^2^+2Fc^2^)/3'
_refine_ls_weighting_scheme calc
_refine_ls_wR_factor_gt 0.0449
_refine_ls_wR_factor_ref 0.0462
_reflns_number_gt 3417
_reflns_number_total 3630
_reflns_threshold_expression >2sigma(I)
_cod_data_source_file om5005644_si_001.cif
_cod_data_source_block sg271
_cod_depositor_comments
;
The following automatic conversions were performed:

'_symmetry_cell_setting' value 'Monoclinic' changed to 'monoclinic'
according to
/home/saulius/struct/COD-crude-data--automatic-downloads/rss-feeds/ACS/lib/dictionaries/cif_core.dic
dictionary named 'cif_core.dic' version 2.4.2 from 2011-04-26.

Automatic conversion script
Id: cif_fix_values 2281 2013-09-26 08:29:07Z andrius 

The following automatic conversions were performed:

'_exptl_crystal_density_meas' value 'n/a' was changed to '?' - the
value is perceived as not measured.

Automatic conversion script
Id: cif_fix_values 3008 2015-01-20 13:52:24Z robertas 
;
_cod_original_sg_symbol_H-M P2(1)/n
_cod_database_code 4084264

loop_
_symmetry_equiv_pos_as_xyz
'x, y, z'
'-x+1/2, y+1/2, -z+1/2'
'-x, -y, -z'
'x-1/2, -y-1/2, z-1/2'

loop_
_atom_site_label
_atom_site_type_symbol
_atom_site_fract_x
_atom_site_fract_y
_atom_site_fract_z
_atom_site_U_iso_or_equiv
_atom_site_adp_type
_atom_site_occupancy
_atom_site_symmetry_multiplicity
_atom_site_calc_flag
_atom_site_refinement_flags
Cr1 Cr 0.089735(14) 0.917658(14) 0.112622(15) 0.02159(5) Uani 1 1 d .
Zn1 Zn 0.123718(12) 0.871334(12) -0.163499(12) 0.02789(5) Uani 1 1 d .
Cl1 Cl 0.12342(2) 1.06395(2) -0.06639(2) 0.02492(6) Uani 1 1 d .
Cl3 Cl 0.07946(2) 1.08268(2) 0.23594(3) 0.03066(7) Uani 1 1 d .
N1 N 0.27553(8) 0.91030(8) 0.12157(8) 0.02495(18) Uani 1 1 d .
N2 N 0.11043(8) 0.79075(8) -0.00615(9) 0.02512(18) Uani 1 1 d .
C1 C 0.35253(10) 0.98866(11) 0.16757(11) 0.0318(2) Uani 1 1 d .
H1A H 0.3205 1.0537 0.2031 0.038 Uiso 1 1 calc R
C2 C 0.47639(11) 0.97767(11) 0.16488(13) 0.0379(3) Uani 1 1 d .
H2A H 0.5290 1.0336 0.1992 0.045 Uiso 1 1 calc R
C3 C 0.52275(11) 0.88368(12) 0.11133(13) 0.0384(3) Uani 1 1 d .
H3A H 0.6077 0.8746 0.1076 0.046 Uiso 1 1 calc R
C4 C 0.44395(11) 0.80335(11) 0.06346(12) 0.0335(2) Uani 1 1 d .
H4A H 0.4741 0.7382 0.0265 0.040 Uiso 1 1 calc R
C5 C 0.32019(10) 0.81882(9) 0.06990(10) 0.0260(2) Uani 1 1 d .
C6 C 0.22724(10) 0.73475(10) 0.02498(11) 0.0301(2) Uani 1 1 d .
H6A H 0.2558 0.6963 -0.0459 0.036 Uiso 1 1 calc R
H6B H 0.2162 0.6772 0.0868 0.036 Uiso 1 1 calc R
C7 C 0.01588(11) 0.70316(10) -0.02177(12) 0.0334(2) Uani 1 1 d .
H7A H 0.0388 0.6490 -0.0818 0.050 Uiso 1 1 calc R
H7B H -0.0615 0.7383 -0.0476 0.050 Uiso 1 1 calc R
H7C H 0.0076 0.6642 0.0538 0.050 Uiso 1 1 calc R
C8 C 0.07247(11) 0.81308(11) 0.25694(11) 0.0343(2) Uani 1 1 d .
H8A H -0.0016 0.8352 0.2960 0.041 Uiso 1 1 calc R
H8B H 0.0600 0.7354 0.2271 0.041 Uiso 1 1 calc R
C9 C 0.17678(13) 0.81188(15) 0.34980(12) 0.0455(3) Uani 1 1 d .
H9A H 0.1586 0.7598 0.4136 0.068 Uiso 1 1 calc R
H9B H 0.1889 0.8877 0.3825 0.068 Uiso 1 1 calc R
H9C H 0.2506 0.7874 0.3136 0.068 Uiso 1 1 calc R
C10 C 0.24092(11) 0.86072(11) -0.28755(12) 0.0351(3) Uani 1 1 d .
H10A H 0.3223 0.8443 -0.2500 0.042 Uiso 1 1 calc R
H10B H 0.2177 0.7976 -0.3415 0.042 Uiso 1 1 calc R
C11 C 0.24656(15) 0.96863(14) -0.35943(13) 0.0458(3) Uani 1 1 d .
H11A H 0.3056 0.9598 -0.4200 0.069 Uiso 1 1 calc R
H11B H 0.2712 1.0311 -0.3066 0.069 Uiso 1 1 calc R
H11C H 0.1666 0.9845 -0.3980 0.069 Uiso 1 1 calc R

loop_
_atom_site_aniso_label
_atom_site_aniso_U_11
_atom_site_aniso_U_22
_atom_site_aniso_U_33
_atom_site_aniso_U_23
_atom_site_aniso_U_13
_atom_site_aniso_U_12
Cr1 0.01803(8) 0.02114(9) 0.02498(9) -0.00216(6) -0.00354(6) 0.00070(6)
Zn1 0.02550(7) 0.02910(8) 0.02883(8) -0.00247(5) -0.00034(5) 0.00202(5)
Cl1 0.01954(11) 0.02309(12) 0.03154(13) -0.00177(9) -0.00312(9) -0.00046(8)
Cl3 0.02527(12) 0.03265(14) 0.03296(14) -0.01144(11) -0.00687(10) 0.00356(10)
N1 0.0211(4) 0.0254(4) 0.0278(4) 0.0007(4) -0.0028(3) 0.0012(3)
N2 0.0224(4) 0.0204(4) 0.0319(4) -0.0027(3) -0.0043(3) 0.0005(3)
C1 0.0248(5) 0.0312(6) 0.0386(6) -0.0033(5) -0.0053(4) -0.0017(4)
C2 0.0246(6) 0.0382(7) 0.0496(7) 0.0024(6) -0.0074(5) -0.0063(5)
C3 0.0211(5) 0.0435(7) 0.0504(8) 0.0085(6) 0.0012(5) 0.0019(5)
C4 0.0258(5) 0.0332(6) 0.0415(6) 0.0048(5) 0.0028(5) 0.0064(4)
C5 0.0237(5) 0.0250(5) 0.0289(5) 0.0044(4) -0.0020(4) 0.0034(4)
C6 0.0271(5) 0.0224(5) 0.0399(6) -0.0024(4) -0.0044(4) 0.0045(4)
C7 0.0310(6) 0.0243(5) 0.0440(7) -0.0056(5) -0.0045(5) -0.0057(4)
C8 0.0311(6) 0.0380(6) 0.0332(6) 0.0078(5) -0.0018(5) 0.0000(5)
C9 0.0425(7) 0.0601(9) 0.0329(6) 0.0112(6) -0.0064(5) 0.0012(6)
C10 0.0292(6) 0.0335(6) 0.0432(7) -0.0069(5) 0.0072(5) -0.0015(5)
C11 0.0486(8) 0.0488(8) 0.0405(7) 0.0031(6) 0.0067(6) -0.0032(6)

loop_
_atom_type_symbol
_atom_type_description
_atom_type_scat_dispersion_real
_atom_type_scat_dispersion_imag
_atom_type_scat_source
C C 0.0033 0.0016 'International Tables Vol C Tables 4.2.6.8 and 6.1.1.4'
H H 0.0000 0.0000 'International Tables Vol C Tables 4.2.6.8 and 6.1.1.4'
N N 0.0061 0.0033 'International Tables Vol C Tables 4.2.6.8 and 6.1.1.4'
Cl Cl 0.1484 0.1585 'International Tables Vol C Tables 4.2.6.8 and 6.1.1.4'
Cr Cr 0.3209 0.6236 'International Tables Vol C Tables 4.2.6.8 and 6.1.1.4'
Zn Zn 0.2839 1.4301 'International Tables Vol C Tables 4.2.6.8 and 6.1.1.4'

loop_
_geom_angle_atom_site_label_1
_geom_angle_atom_site_label_2
_geom_angle_atom_site_label_3
_geom_angle
_geom_angle_site_symmetry_1
_geom_angle_site_symmetry_3
N2 Cr1 N1 81.23(4) . .
N2 Cr1 C8 95.33(5) . .
N1 Cr1 C8 94.43(4) . .
N2 Cr1 Cl1 94.24(3) . 3_575
N1 Cr1 Cl1 169.82(3) . 3_575
C8 Cr1 Cl1 95.07(4) . 3_575
N2 Cr1 Cl3 172.58(3) . .
N1 Cr1 Cl3 95.14(3) . .
C8 Cr1 Cl3 91.39(4) . .
Cl1 Cr1 Cl3 88.284(10) 3_575 .
N2 Cr1 Cl1 87.60(3) . .
N1 Cr1 Cl1 83.11(3) . .
C8 Cr1 Cl1 175.86(4) . .
Cl1 Cr1 Cl1 87.618(10) 3_575 .
Cl3 Cr1 Cl1 85.531(11) . .
C10 Zn1 N2 132.67(5) . .
C10 Zn1 Cl3 114.53(4) . 3_575
N2 Zn1 Cl3 106.68(3) . 3_575
C10 Zn1 Cl1 112.53(4) . .
N2 Zn1 Cl1 92.62(3) . .
Cl3 Zn1 Cl1 85.143(9) 3_575 .
Cr1 Cl1 Zn1 90.928(9) 3_575 .
Cr1 Cl1 Cr1 92.382(10) 3_575 .
Zn1 Cl1 Cr1 75.351(9) . .
Zn1 Cl3 Cr1 93.755(10) 3_575 .
C5 N1 C1 119.18(10) . .
C5 N1 Cr1 114.05(7) . .
C1 N1 Cr1 126.69(8) . .
C7 N2 C6 108.23(9) . .
C7 N2 Zn1 108.50(7) . .
C6 N2 Zn1 108.09(7) . .
C7 N2 Cr1 119.42(8) . .
C6 N2 Cr1 108.04(7) . .
Zn1 N2 Cr1 104.07(4) . .
N1 C1 C2 122.16(12) . .
C1 C2 C3 118.82(12) . .
C4 C3 C2 119.17(11) . .
C3 C4 C5 119.25(12) . .
N1 C5 C4 121.41(11) . .
N1 C5 C6 115.06(9) . .
C4 C5 C6 123.49(11) . .
N2 C6 C5 110.57(9) . .
C9 C8 Cr1 116.64(9) . .
C11 C10 Zn1 112.07(9) . .

loop_
_geom_bond_atom_site_label_1
_geom_bond_atom_site_label_2
_geom_bond_distance
_geom_bond_site_symmetry_2
Cr1 N2 2.0408(9) .
Cr1 N1 2.0535(9) .
Cr1 C8 2.0678(12) .
Cr1 Cl1 2.3930(3) 3_575
Cr1 Cl3 2.4124(3) .
Cr1 Cl1 2.7097(3) .
Zn1 C10 1.9713(13) .
Zn1 N2 2.0317(10) .
Zn1 Cl3 2.4061(3) 3_575
Zn1 Cl1 2.5389(3) .
Cl1 Cr1 2.3931(3) 3_575
Cl3 Zn1 2.4061(3) 3_575
N1 C5 1.3428(15) .
N1 C1 1.3446(15) .
N2 C7 1.4787(14) .
N2 C6 1.4764(14) .
C1 C2 1.3787(17) .
C2 C3 1.384(2) .
C3 C4 1.3802(19) .
C4 C5 1.3879(16) .
C5 C6 1.4994(16) .
C8 C9 1.5097(17) .
C10 C11 1.521(2) .

loop_
_geom_torsion_atom_site_label_1
_geom_torsion_atom_site_label_2
_geom_torsion_atom_site_label_3
_geom_torsion_atom_site_label_4
_geom_torsion
_geom_torsion_site_symmetry_1
_geom_torsion_site_symmetry_4
C10 Zn1 Cl1 Cr1 124.85(4) . 3_575
N2 Zn1 Cl1 Cr1 -96.25(3) . 3_575
Cl3 Zn1 Cl1 Cr1 10.281(11) 3_575 3_575
C10 Zn1 Cl1 Cr1 -142.93(4) . .
N2 Zn1 Cl1 Cr1 -4.03(3) . .
Cl3 Zn1 Cl1 Cr1 102.501(10) 3_575 .
N2 Cr1 Cl1 Cr1 94.35(3) . 3_575
N1 Cr1 Cl1 Cr1 175.80(3) . 3_575
C8 Cr1 Cl1 Cr1 -130.5(5) . 3_575
Cl1 Cr1 Cl1 Cr1 0.0 3_575 3_575
Cl3 Cr1 Cl1 Cr1 -88.464(10) . 3_575
N2 Cr1 Cl1 Zn1 4.01(3) . .
N1 Cr1 Cl1 Zn1 85.46(3) . .
C8 Cr1 Cl1 Zn1 139.2(5) . .
Cl1 Cr1 Cl1 Zn1 -90.338(9) 3_575 .
Cl3 Cr1 Cl1 Zn1 -178.801(9) . .
N2 Cr1 Cl3 Zn1 99.2(2) . 3_575
N1 Cr1 Cl3 Zn1 159.58(3) . 3_575
C8 Cr1 Cl3 Zn1 -105.84(4) . 3_575
Cl1 Cr1 Cl3 Zn1 -10.814(12) 3_575 3_575
Cl1 Cr1 Cl3 Zn1 76.930(11) . 3_575
N2 Cr1 N1 C5 -12.39(8) . .
C8 Cr1 N1 C5 82.33(9) . .
Cl1 Cr1 N1 C5 -76.56(19) 3_575 .
Cl3 Cr1 N1 C5 174.13(7) . .
Cl1 Cr1 N1 C5 -101.01(8) . .
N2 Cr1 N1 C1 164.20(10) . .
C8 Cr1 N1 C1 -101.08(10) . .
Cl1 Cr1 N1 C1 100.02(18) 3_575 .
Cl3 Cr1 N1 C1 -9.28(10) . .
Cl1 Cr1 N1 C1 75.57(10) . .
C10 Zn1 N2 C7 -102.18(9) . .
Cl3 Zn1 N2 C7 47.79(7) 3_575 .
Cl1 Zn1 N2 C7 133.50(7) . .
C10 Zn1 N2 C6 14.97(10) . .
Cl3 Zn1 N2 C6 164.94(6) 3_575 .
Cl1 Zn1 N2 C6 -109.35(6) . .
C10 Zn1 N2 Cr1 129.66(6) . .
Cl3 Zn1 N2 Cr1 -80.37(3) 3_575 .
Cl1 Zn1 N2 Cr1 5.34(3) . .
N1 Cr1 N2 C7 150.49(9) . .
C8 Cr1 N2 C7 56.81(9) . .
Cl1 Cr1 N2 C7 -38.69(8) 3_575 .
Cl3 Cr1 N2 C7 -148.36(17) . .
Cl1 Cr1 N2 C7 -126.12(8) . .
N1 Cr1 N2 C6 26.34(7) . .
C8 Cr1 N2 C6 -67.34(8) . .
Cl1 Cr1 N2 C6 -162.84(7) 3_575 .
Cl3 Cr1 N2 C6 87.5(2) . .
Cl1 Cr1 N2 C6 109.73(7) . .
N1 Cr1 N2 Zn1 -88.39(4) . .
C8 Cr1 N2 Zn1 177.93(4) . .
Cl1 Cr1 N2 Zn1 82.43(3) 3_575 .
Cl3 Cr1 N2 Zn1 -27.2(2) . .
Cl1 Cr1 N2 Zn1 -5.00(3) . .
C5 N1 C1 C2 -0.84(18) . .
Cr1 N1 C1 C2 -177.27(10) . .
N1 C1 C2 C3 1.1(2) . .
C1 C2 C3 C4 -0.7(2) . .
C2 C3 C4 C5 0.2(2) . .
C1 N1 C5 C4 0.26(17) . .
Cr1 N1 C5 C4 177.13(9) . .
C1 N1 C5 C6 178.08(10) . .
Cr1 N1 C5 C6 -5.06(12) . .
C3 C4 C5 N1 0.07(18) . .
C3 C4 C5 C6 -177.56(12) . .
C7 N2 C6 C5 -166.55(10) . .
Zn1 N2 C6 C5 76.13(10) . .
Cr1 N2 C6 C5 -35.92(11) . .
N1 C5 C6 N2 27.68(14) . .
C4 C5 C6 N2 -154.55(11) . .
N2 Cr1 C8 C9 109.37(11) . .
N1 Cr1 C8 C9 27.78(11) . .
Cl1 Cr1 C8 C9 -155.88(11) 3_575 .
Cl3 Cr1 C8 C9 -67.48(11) . .
Cl1 Cr1 C8 C9 -25.6(6) . .
N2 Zn1 C10 C11 -154.89(8) . .
Cl3 Zn1 C10 C11 56.92(10) 3_575 .
Cl1 Zn1 C10 C11 -38.16(11) . .
